data_7028745
loop_
_publ_author_name
'Valladolid, Jes\'us'
'Hortig\"uela, Carlos'
'Busto, Natalia'
'Espino, Gustavo'
'Rodr\'iguez, Ana M'
'Leal, Jos\'e M'
'Jal\'on, F\'elix A'
'Manzano, Blanca R.'
'Carbayo, Arancha'
'Garc\'ia, Bego\~na'

_publ_section_title
;
 Phenanthroline ligands are biologically more active than their
 corresponding ruthenium(ii) arene complexes.
;
_journal_issue 6
_journal_name_full 'Dalton transactions (Cambridge, England : 2003)'
_journal_page_first 2629
_journal_page_last 2645
_journal_paper_doi 10.1039/c3dt52743c
_journal_volume 43
_journal_year 2014
_chemical_formula_moiety 'C22 H22 B Cl F4 N2 O Ru'
_chemical_formula_sum 'C22 H22 B Cl F4 N2 O Ru'
_chemical_formula_weight 553.75
_chemical_name_systematic
;
 ?
;
_space_group_IT_number 14
_symmetry_cell_setting monoclinic
_symmetry_space_group_name_Hall '-P 2ybc'
_symmetry_space_group_name_H-M 'P 1 21/c 1'
_atom_sites_solution_hydrogens geom
_atom_sites_solution_primary direct
_atom_sites_solution_secondary difmap
_audit_creation_method SHELXL-97
_cell_angle_alpha 90.00
_cell_angle_beta 96.644(5)
_cell_angle_gamma 90.00
_cell_formula_units_Z 8
_cell_length_a 17.274(6)
_cell_length_b 16.130(6)
_cell_length_c 16.903(6)
_cell_measurement_reflns_used 9958
_cell_measurement_temperature 298(2)
_cell_measurement_theta_max 23.341
_cell_measurement_theta_min 2.193
_cell_volume 4678(3)
_computing_structure_refinement 'SHELXL-97 (Sheldrick, 1997)'
_diffrn_ambient_temperature 298(2)
_diffrn_measured_fraction_theta_full 1.000
_diffrn_measured_fraction_theta_max 1.000
_diffrn_measurement_device_type 'CCD area detector'
_diffrn_measurement_method 'omega and phi scans'
_diffrn_radiation_monochromator graphite
_diffrn_radiation_source 'fine-focus sealed tube'
_diffrn_radiation_type MoK\a
_diffrn_radiation_wavelength 0.71073
_diffrn_reflns_av_R_equivalents 0.1085
_diffrn_reflns_av_sigmaI/netI 0.0667
_diffrn_reflns_limit_h_max 20
_diffrn_reflns_limit_h_min -20
_diffrn_reflns_limit_k_max 19
_diffrn_reflns_limit_k_min -19
_diffrn_reflns_limit_l_max 20
_diffrn_reflns_limit_l_min -20
_diffrn_reflns_number 43230
_diffrn_reflns_theta_full 25.00
_diffrn_reflns_theta_max 25.00
_diffrn_reflns_theta_min 1.19
_exptl_absorpt_coefficient_mu 0.833
_exptl_absorpt_correction_T_max 0.7765
_exptl_absorpt_correction_T_min 0.7265
_exptl_absorpt_correction_type multi-scan
_exptl_absorpt_process_details SADABS
_exptl_crystal_colour orange
_exptl_crystal_density_diffrn 1.572
_exptl_crystal_density_method 'not measured'
_exptl_crystal_description prism
_exptl_crystal_F_000 2224
_exptl_crystal_size_max 0.41
_exptl_crystal_size_mid 0.41
_exptl_crystal_size_min 0.32
_refine_diff_density_max 1.577
_refine_diff_density_min -0.900
_refine_diff_density_rms 0.100
_refine_ls_extinction_method none
_refine_ls_goodness_of_fit_ref 1.026
_refine_ls_hydrogen_treatment constr
_refine_ls_matrix_type full
_refine_ls_number_parameters 621
_refine_ls_number_reflns 8237
_refine_ls_number_restraints 54
_refine_ls_restrained_S_all 1.028
_refine_ls_R_factor_all 0.0815
_refine_ls_R_factor_gt 0.0591
_refine_ls_shift/su_max 0.003
_refine_ls_shift/su_mean 0.000
_refine_ls_structure_factor_coef Fsqd
_refine_ls_weighting_details 'calc w=1/[\s^2^(Fo^2^)+(0.0828P)^2^+3.0614P] where P=(Fo^2^+2Fc^2^)/3'
_refine_ls_weighting_scheme calc
_refine_ls_wR_factor_gt 0.1517
_refine_ls_wR_factor_ref 0.1624
_reflns_number_gt 5785
_reflns_number_total 8237
_reflns_threshold_expression >2sigma(I)
_cod_data_source_file c3dt52743c.txt
_cod_data_source_block '[2a]BF4'
_cod_original_sg_symbol_H-M P21/c
_cod_database_code 7028745

loop_
_symmetry_equiv_pos_as_xyz
'x, y, z'
'-x, y+1/2, -z+1/2'
'-x, -y, -z'
'x, -y-1/2, z-1/2'

loop_
_atom_site_label
_atom_site_type_symbol
_atom_site_fract_x
_atom_site_fract_y
_atom_site_fract_z
_atom_site_U_iso_or_equiv
_atom_site_adp_type
_atom_site_occupancy
_atom_site_symmetry_multiplicity
_atom_site_calc_flag
_atom_site_refinement_flags
_atom_site_disorder_assembly
_atom_site_disorder_group
Ru1 Ru 0.06574(3) 0.18513(3) 0.23391(3) 0.04665(16) Uani 1 1 d . . .
Ru2 Ru 0.42988(3) -0.21508(3) 0.25142(3) 0.05706(18) Uani 1 1 d . . .
Cl1 Cl 0.18585(9) 0.23166(10) 0.19181(10) 0.0695(4) Uani 1 1 d . . .
Cl2 Cl 0.30881(9) -0.25840(10) 0.29372(10) 0.0658(4) Uani 1 1 d . . .
N1 N 0.1310(3) 0.1596(3) 0.3421(3) 0.0482(11) Uani 1 1 d . . .
N2 N 0.1065(2) 0.0656(3) 0.2181(2) 0.0433(10) Uani 1 1 d . . .
N3 N 0.3922(3) -0.0935(3) 0.2671(3) 0.0562(12) Uani 1 1 d . . .
N4 N 0.3645(3) -0.1891(3) 0.1426(3) 0.0587(13) Uani 1 1 d . . .
O1 O 0.1410(3) -0.0909(3) 0.4213(3) 0.0768(13) Uani 1 1 d . . .
O2 O 0.3593(3) 0.0616(3) 0.0639(3) 0.0915(16) Uani 1 1 d . . .
C1 C 0.1530(3) 0.2144(4) 0.4015(4) 0.0592(16) Uani 1 1 d . . .
H1 H 0.1405 0.2701 0.3941 0.071 Uiso 1 1 calc R . .
C2 C 0.1925(4) 0.1898(5) 0.4707(4) 0.0698(19) Uani 1 1 d . . .
H2 H 0.2068 0.2291 0.5100 0.084 Uiso 1 1 calc R . .
C3 C 0.2123(3) 0.1083(4) 0.4848(3) 0.0633(16) Uani 1 1 d . . .
H3 H 0.2396 0.0920 0.5329 0.076 Uiso 1 1 calc R . .
C4 C 0.1906(3) 0.0515(4) 0.4260(3) 0.0535(14) Uani 1 1 d . . .
C5 C 0.2073(4) -0.0374(4) 0.4341(4) 0.0653(17) Uani 1 1 d . . .
H5 H 0.2486 -0.0538 0.4759 0.078 Uiso 1 1 calc R . .
C6 C 0.1956(4) -0.0913(4) 0.3625(4) 0.0653(17) Uani 1 1 d . . .
H6 H 0.2297 -0.1397 0.3611 0.078 Uiso 1 1 calc R . .
C7 C 0.1655(3) -0.0538(3) 0.2864(3) 0.0473(13) Uani 1 1 d . . .
C8 C 0.1394(3) 0.0267(3) 0.2845(3) 0.0415(12) Uani 1 1 d . . .
C9 C 0.1527(3) 0.0809(3) 0.3543(3) 0.0455(13) Uani 1 1 d . . .
C10 C 0.1622(3) -0.0955(4) 0.2139(3) 0.0523(14) Uani 1 1 d . . .
H10 H 0.1818 -0.1490 0.2120 0.063 Uiso 1 1 calc R . .
C11 C 0.1300(3) -0.0576(3) 0.1460(3) 0.0520(14) Uani 1 1 d . . .
H11 H 0.1270 -0.0852 0.0974 0.062 Uiso 1 1 calc R . .
C12 C 0.1020(3) 0.0225(4) 0.1499(3) 0.0529(14) Uani 1 1 d . . .
H12 H 0.0792 0.0475 0.1033 0.063 Uiso 1 1 calc R . .
C13 C -0.0011(4) 0.2659(4) 0.1451(4) 0.0634(17) Uani 1 1 d . . .
C14 C -0.0330(4) 0.1871(4) 0.1416(4) 0.0662(18) Uani 1 1 d . . .
H14 H -0.0412 0.1601 0.0927 0.079 Uiso 1 1 calc R . .
C15 C -0.0534(3) 0.1466(4) 0.2108(4) 0.0635(16) Uani 1 1 d . . .
H15 H -0.0724 0.0926 0.2068 0.076 Uiso 1 1 calc R . .
C16 C -0.0457(3) 0.1859(4) 0.2841(4) 0.0587(16) Uani 1 1 d . . .
C17 C -0.0129(3) 0.2672(4) 0.2874(3) 0.0563(15) Uani 1 1 d . . .
H17 H -0.0053 0.2947 0.3360 0.068 Uiso 1 1 calc R . .
C18 C 0.0082(4) 0.3062(4) 0.2197(4) 0.0614(16) Uani 1 1 d . . .
H18 H 0.0287 0.3595 0.2236 0.074 Uiso 1 1 calc R . .
C19 C 0.0252(5) 0.3071(5) 0.0730(4) 0.096(3) Uani 1 1 d . . .
H19A H 0.0442 0.2658 0.0392 0.144 Uiso 1 1 calc R . .
H19B H 0.0661 0.3458 0.0896 0.144 Uiso 1 1 calc R . .
H19C H -0.0179 0.3359 0.0444 0.144 Uiso 1 1 calc R . .
C20 C -0.0646(4) 0.1464(5) 0.3611(4) 0.075(2) Uani 1 1 d . . .
H20 H -0.0240 0.1642 0.4029 0.090 Uiso 1 1 calc R . .
C21 C -0.0643(5) 0.0537(5) 0.3614(6) 0.113(3) Uani 1 1 d . . .
H21A H -0.1064 0.0336 0.3243 0.170 Uiso 1 1 calc R . .
H21B H -0.0706 0.0340 0.4139 0.170 Uiso 1 1 calc R . .
H21C H -0.0157 0.0340 0.3462 0.170 Uiso 1 1 calc R . .
C22 C -0.1416(5) 0.1822(6) 0.3825(5) 0.109(3) Uani 1 1 d . . .
H22A H -0.1829 0.1674 0.3420 0.164 Uiso 1 1 calc R . .
H22B H -0.1376 0.2415 0.3860 0.164 Uiso 1 1 calc R . .
H22C H -0.1524 0.1603 0.4328 0.164 Uiso 1 1 calc R . .
C31 C 0.3969(3) -0.0509(4) 0.3361(4) 0.0651(16) Uani 1 1 d . . .
H31 H 0.4194 -0.0761 0.3827 0.078 Uiso 1 1 calc R . .
C32 C 0.3690(4) 0.0299(4) 0.3395(5) 0.0716(18) Uani 1 1 d . . .
H32 H 0.3714 0.0577 0.3880 0.086 Uiso 1 1 calc R . .
C33 C 0.3381(4) 0.0677(4) 0.2710(5) 0.075(2) Uani 1 1 d . . .
H33 H 0.3200 0.1219 0.2726 0.090 Uiso 1 1 calc R . .
C34 C 0.3334(3) 0.0264(4) 0.1991(4) 0.0601(16) Uani 1 1 d . . .
C35 C 0.3046(4) 0.0633(5) 0.1218(5) 0.081(2) Uani 1 1 d . . .
H35 H 0.2716 0.1126 0.1226 0.097 Uiso 1 1 calc R . .
C36 C 0.2913(4) 0.0094(5) 0.0515(4) 0.082(2) Uani 1 1 d . . .
H36 H 0.2504 0.0265 0.0097 0.098 Uiso 1 1 calc R . .
C37 C 0.3060(3) -0.0795(5) 0.0598(4) 0.0670(18) Uani 1 1 d . . .
C38 C 0.3451(3) -0.1091(4) 0.1310(3) 0.0539(15) Uani 1 1 d . . .
C39 C 0.3596(3) -0.0555(4) 0.2006(3) 0.0538(14) Uani 1 1 d . . .
C40 C 0.2826(4) -0.1360(6) 0.0018(4) 0.083(2) Uani 1 1 d . . .
H40 H 0.2546 -0.1192 -0.0457 0.100 Uiso 1 1 calc R . .
C41 C 0.3010(4) -0.2174(6) 0.0149(5) 0.093(3) Uani 1 1 d . . .
H41 H 0.2854 -0.2560 -0.0247 0.111 Uiso 1 1 calc R . .
C42 C 0.3422(4) -0.2444(5) 0.0850(4) 0.0686(18) Uani 1 1 d . . .
H42 H 0.3543 -0.3002 0.0923 0.082 Uiso 1 1 calc R . .
C43 C 0.4938(4) -0.2993(6) 0.3391(5) 0.087(2) Uani 1 1 d . . .
C44 C 0.4836(4) -0.3388(5) 0.2631(5) 0.081(2) Uani 1 1 d . . .
H44 H 0.4613 -0.3913 0.2577 0.097 Uiso 1 1 calc R . .
C45 C 0.5075(4) -0.2984(5) 0.1968(5) 0.079(2) Uani 1 1 d . . .
H45 H 0.5002 -0.3243 0.1473 0.094 Uiso 1 1 calc R . .
C46 C 0.5419(4) -0.2200(6) 0.2032(5) 0.081(2) Uani 1 1 d . . .
C47 C 0.5507(4) -0.1822(5) 0.2778(5) 0.088(2) Uani 1 1 d . . .
H47 H 0.5723 -0.1295 0.2833 0.106 Uiso 1 1 calc R . .
C48 C 0.5272(4) -0.2228(6) 0.3452(5) 0.083(2) Uani 1 1 d . . .
H48 H 0.5348 -0.1968 0.3946 0.099 Uiso 1 1 calc R . .
C49 C 0.4641(5) -0.3434(6) 0.4084(5) 0.126(4) Uani 1 1 d . . .
H49A H 0.4764 -0.3112 0.4560 0.190 Uiso 1 1 calc R . .
H49B H 0.4884 -0.3968 0.4152 0.190 Uiso 1 1 calc R . .
H49C H 0.4086 -0.3501 0.3981 0.190 Uiso 1 1 calc R . .
C50 C 0.5637(5) -0.1778(6) 0.1270(6) 0.106(3) Uani 1 1 d . . .
H50 H 0.5249 -0.1961 0.0836 0.127 Uiso 1 1 calc R . .
C51 C 0.6410(6) -0.2133(6) 0.1093(7) 0.141(5) Uani 1 1 d . . .
H51A H 0.6547 -0.1902 0.0605 0.211 Uiso 1 1 calc R . .
H51B H 0.6368 -0.2725 0.1043 0.211 Uiso 1 1 calc R . .
H51C H 0.6806 -0.1998 0.1520 0.211 Uiso 1 1 calc R . .
C52 C 0.5609(5) -0.0843(6) 0.1270(7) 0.131(4) Uani 1 1 d . . .
H52A H 0.5117 -0.0662 0.1420 0.196 Uiso 1 1 calc R . .
H52B H 0.5669 -0.0640 0.0747 0.196 Uiso 1 1 calc R . .
H52C H 0.6023 -0.0631 0.1644 0.196 Uiso 1 1 calc R . .
B1 B -0.0974(5) -0.0598(5) 0.0784(4) 0.081(3) Uani 1 1 d D . .
F1 F -0.0801(12) -0.0626(16) 0.1587(8) 0.115(7) Uani 0.50 1 d PDU A 1
F2 F -0.1024(17) 0.0188(10) 0.0524(17) 0.123(9) Uani 0.50 1 d PDU A 1
F3 F -0.1619(7) -0.1044(10) 0.0527(12) 0.125(7) Uani 0.50 1 d PDU A 1
F4 F -0.0362(8) -0.1022(11) 0.0458(11) 0.097(5) Uani 0.50 1 d PDU A 1
F1A F -0.1025(15) 0.0152(9) 0.0392(16) 0.093(6) Uani 0.50 1 d PDU A 2
F2A F -0.1706(8) -0.0857(14) 0.0895(13) 0.142(9) Uani 0.50 1 d PDU A 2
F3A F -0.0625(12) -0.1175(13) 0.0384(14) 0.170(10) Uani 0.50 1 d PDU A 2
F4A F -0.0567(11) -0.0472(15) 0.1521(7) 0.086(5) Uani 0.50 1 d PDU A 2
B2 B 0.6046(5) 0.0217(7) 0.4217(6) 0.097(3) Uani 1 1 d D . .
F5 F 0.5724(8) 0.0764(6) 0.4665(5) 0.270(6) Uani 1 1 d D . .
F6 F 0.6064(5) -0.0503(5) 0.4595(4) 0.202(3) Uani 1 1 d D . .
F7 F 0.6720(5) 0.0448(6) 0.4043(5) 0.234(4) Uani 1 1 d D . .
F8 F 0.5595(4) 0.0144(4) 0.3534(5) 0.189(3) Uani 1 1 d D . .

loop_
_atom_site_aniso_label
_atom_site_aniso_U_11
_atom_site_aniso_U_22
_atom_site_aniso_U_33
_atom_site_aniso_U_23
_atom_site_aniso_U_13
_atom_site_aniso_U_12
Ru1 0.0526(3) 0.0467(3) 0.0422(3) 0.00217(19) 0.01214(19) 0.0089(2)
Ru2 0.0509(3) 0.0672(4) 0.0541(3) 0.0111(2) 0.0102(2) 0.0109(2)
Cl1 0.0627(9) 0.0697(11) 0.0802(11) 0.0108(8) 0.0255(8) 0.0049(8)
Cl2 0.0576(9) 0.0702(11) 0.0722(10) 0.0114(8) 0.0184(7) 0.0095(7)
N1 0.054(3) 0.048(3) 0.044(3) -0.007(2) 0.013(2) 0.006(2)
N2 0.047(2) 0.045(3) 0.038(2) 0.0003(19) 0.0088(19) 0.004(2)
N3 0.051(3) 0.059(3) 0.059(3) 0.006(2) 0.008(2) -0.004(2)
N4 0.051(3) 0.075(4) 0.051(3) 0.007(3) 0.013(2) 0.007(3)
O1 0.098(3) 0.073(3) 0.063(3) 0.020(2) 0.024(2) -0.015(3)
O2 0.073(3) 0.098(4) 0.108(4) 0.050(3) 0.035(3) 0.002(3)
C1 0.058(4) 0.056(4) 0.064(4) -0.014(3) 0.009(3) 0.005(3)
C2 0.064(4) 0.088(5) 0.057(4) -0.028(4) 0.004(3) -0.006(4)
C3 0.062(4) 0.082(5) 0.044(3) -0.002(3) 0.001(3) 0.009(3)
C4 0.051(3) 0.072(4) 0.038(3) 0.005(3) 0.005(2) 0.010(3)
C5 0.072(4) 0.073(5) 0.051(4) 0.017(3) 0.005(3) 0.005(3)
C6 0.066(4) 0.058(4) 0.073(4) 0.020(3) 0.015(3) 0.007(3)
C7 0.040(3) 0.051(3) 0.052(3) 0.003(3) 0.011(2) -0.001(2)
C8 0.040(3) 0.045(3) 0.041(3) 0.001(2) 0.013(2) -0.003(2)
C9 0.043(3) 0.050(4) 0.046(3) 0.000(2) 0.015(2) 0.003(2)
C10 0.046(3) 0.048(3) 0.064(4) 0.005(3) 0.012(3) 0.002(3)
C11 0.051(3) 0.052(4) 0.055(3) -0.015(3) 0.013(3) 0.000(3)
C12 0.059(3) 0.057(4) 0.041(3) -0.003(3) 0.004(2) 0.005(3)
C13 0.064(4) 0.070(5) 0.058(4) 0.016(3) 0.019(3) 0.025(3)
C14 0.060(4) 0.085(5) 0.053(4) -0.004(3) 0.005(3) 0.021(4)
C15 0.051(3) 0.068(4) 0.072(4) 0.001(3) 0.007(3) 0.003(3)
C16 0.052(3) 0.071(4) 0.056(4) 0.012(3) 0.017(3) 0.015(3)
C17 0.060(4) 0.062(4) 0.049(3) 0.000(3) 0.015(3) 0.019(3)
C18 0.070(4) 0.053(4) 0.065(4) 0.011(3) 0.027(3) 0.021(3)
C19 0.104(6) 0.122(7) 0.070(5) 0.045(5) 0.041(4) 0.045(5)
C20 0.073(4) 0.089(5) 0.067(4) 0.029(4) 0.023(3) 0.019(4)
C21 0.119(7) 0.095(7) 0.134(8) 0.056(6) 0.050(6) 0.022(5)
C22 0.102(6) 0.141(8) 0.096(6) 0.057(6) 0.058(5) 0.047(6)
C31 0.062(4) 0.073(5) 0.061(4) 0.000(3) 0.012(3) -0.005(3)
C32 0.064(4) 0.066(5) 0.087(5) -0.013(4) 0.017(4) -0.012(3)
C33 0.051(4) 0.056(4) 0.123(7) 0.000(4) 0.027(4) -0.006(3)
C34 0.040(3) 0.063(4) 0.079(4) 0.017(3) 0.015(3) 0.003(3)
C35 0.055(4) 0.086(5) 0.104(6) 0.037(5) 0.024(4) 0.010(4)
C36 0.058(4) 0.110(6) 0.079(5) 0.042(5) 0.011(4) 0.018(4)
C37 0.045(3) 0.100(6) 0.057(4) 0.025(4) 0.013(3) 0.013(3)
C38 0.038(3) 0.071(4) 0.055(3) 0.012(3) 0.016(2) 0.009(3)
C39 0.038(3) 0.066(4) 0.059(4) 0.013(3) 0.014(3) -0.002(3)
C40 0.065(4) 0.125(7) 0.059(4) 0.016(5) 0.003(3) 0.008(5)
C41 0.076(5) 0.134(8) 0.069(5) -0.022(5) 0.011(4) -0.011(5)
C42 0.067(4) 0.088(5) 0.051(4) -0.014(3) 0.010(3) 0.005(4)
C43 0.061(4) 0.120(7) 0.081(5) 0.037(5) 0.015(4) 0.038(5)
C44 0.065(4) 0.084(5) 0.098(6) 0.026(4) 0.032(4) 0.033(4)
C45 0.064(4) 0.094(6) 0.081(5) 0.010(4) 0.019(4) 0.026(4)
C46 0.052(4) 0.106(6) 0.087(6) 0.021(5) 0.019(4) 0.018(4)
C47 0.046(4) 0.113(7) 0.104(7) 0.019(5) 0.002(4) 0.001(4)
C48 0.061(4) 0.117(7) 0.067(5) -0.008(5) -0.005(3) 0.014(4)
C49 0.103(6) 0.186(10) 0.095(6) 0.074(7) 0.034(5) 0.062(7)
C50 0.091(6) 0.126(8) 0.110(7) 0.043(6) 0.048(5) 0.024(5)
C51 0.124(8) 0.161(10) 0.152(10) 0.071(8) 0.080(7) 0.055(7)
C52 0.108(7) 0.119(8) 0.175(10) 0.064(7) 0.055(7) 0.019(6)
B1 0.108(8) 0.071(6) 0.061(5) 0.018(5) -0.008(5) -0.011(5)
F1 0.127(16) 0.124(12) 0.098(9) 0.058(8) 0.035(8) 0.024(11)
F2 0.175(17) 0.107(15) 0.077(11) 0.015(9) -0.019(11) -0.040(13)
F3 0.093(9) 0.065(7) 0.199(19) 0.039(10) -0.056(9) -0.005(6)
F4 0.092(7) 0.104(11) 0.096(8) -0.008(7) 0.018(6) 0.009(7)
F1A 0.148(14) 0.049(9) 0.079(10) 0.016(6) 0.006(9) -0.011(9)
F2A 0.103(10) 0.140(16) 0.174(18) 0.042(12) -0.024(9) -0.041(9)
F3A 0.29(3) 0.097(10) 0.129(13) -0.020(9) 0.074(16) -0.050(14)
F4A 0.083(9) 0.116(11) 0.055(6) 0.010(7) -0.011(6) -0.002(7)
B2 0.067(6) 0.112(9) 0.105(8) 0.043(7) -0.022(5) -0.005(5)
F5 0.503(19) 0.196(9) 0.116(6) 0.019(6) 0.063(8) 0.011(10)
F6 0.245(9) 0.201(8) 0.155(6) 0.040(6) -0.001(6) -0.034(7)
F7 0.174(7) 0.318(12) 0.198(8) 0.081(8) -0.030(6) -0.053(8)
F8 0.158(6) 0.176(7) 0.211(7) 0.017(6) -0.068(5) -0.009(5)

loop_
_atom_type_symbol
_atom_type_description
_atom_type_scat_dispersion_real
_atom_type_scat_dispersion_imag
_atom_type_scat_source
C C 0.0033 0.0016 'International Tables Vol C Tables 4.2.6.8 and 6.1.1.4'
H H 0.0000 0.0000 'International Tables Vol C Tables 4.2.6.8 and 6.1.1.4'
N N 0.0061 0.0033 'International Tables Vol C Tables 4.2.6.8 and 6.1.1.4'
O O 0.0106 0.0060 'International Tables Vol C Tables 4.2.6.8 and 6.1.1.4'
F F 0.0171 0.0103 'International Tables Vol C Tables 4.2.6.8 and 6.1.1.4'
Cl Cl 0.1484 0.1585 'International Tables Vol C Tables 4.2.6.8 and 6.1.1.4'
Ru Ru -1.2594 0.8363 'International Tables Vol C Tables 4.2.6.8 and 6.1.1.4'
B B 0.0013 0.0007 'International Tables Vol C Tables 4.2.6.8 and 6.1.1.4'

loop_
_geom_angle_atom_site_label_1
_geom_angle_atom_site_label_2
_geom_angle_atom_site_label_3
_geom_angle
N1 Ru1 N2 76.81(16)
N1 Ru1 C15 121.0(2)
N2 Ru1 C15 92.3(2)
N1 Ru1 C17 93.21(19)
N2 Ru1 C17 149.0(2)
C15 Ru1 C17 67.6(2)
N1 Ru1 C14 159.4(2)
N2 Ru1 C14 99.8(2)
C15 Ru1 C14 38.4(2)
C17 Ru1 C14 79.2(2)
N1 Ru1 C16 94.1(2)
N2 Ru1 C16 112.3(2)
C15 Ru1 C16 37.3(2)
C17 Ru1 C16 38.2(2)
C14 Ru1 C16 68.1(2)
N1 Ru1 C18 117.8(2)
N2 Ru1 C18 165.4(2)
C15 Ru1 C18 79.9(3)
C17 Ru1 C18 37.2(2)
C14 Ru1 C18 66.4(3)
C16 Ru1 C18 68.3(2)
N1 Ru1 C13 154.6(2)
N2 Ru1 C13 128.1(2)
C15 Ru1 C13 68.4(2)
C17 Ru1 C13 67.6(2)
C14 Ru1 C13 36.8(2)
C16 Ru1 C13 81.2(2)
C18 Ru1 C13 37.4(2)
N1 Ru1 Cl1 85.59(13)
N2 Ru1 Cl1 86.25(12)
C15 Ru1 Cl1 152.29(18)
C17 Ru1 Cl1 122.66(18)
C14 Ru1 Cl1 114.66(19)
C16 Ru1 Cl1 160.87(18)
C18 Ru1 Cl1 94.93(17)
C13 Ru1 Cl1 90.94(17)
N4 Ru2 N3 77.2(2)
N4 Ru2 C47 123.1(3)
N3 Ru2 C47 92.9(3)
N4 Ru2 C45 92.7(2)
N3 Ru2 C45 148.0(2)
C47 Ru2 C45 67.0(3)
N4 Ru2 C48 161.3(3)
N3 Ru2 C48 100.7(3)
C47 Ru2 C48 38.1(3)
C45 Ru2 C48 79.2(3)
N4 Ru2 C46 95.2(2)
N3 Ru2 C46 112.5(3)
C47 Ru2 C46 37.5(3)
C45 Ru2 C46 37.3(3)
C48 Ru2 C46 68.1(3)
N4 Ru2 C44 116.2(3)
N3 Ru2 C44 166.6(3)
C47 Ru2 C44 79.4(3)
C45 Ru2 C44 37.3(2)
C48 Ru2 C44 66.4(3)
C46 Ru2 C44 67.6(3)
N4 Ru2 C43 153.2(3)
N3 Ru2 C43 129.0(3)
C47 Ru2 C43 67.3(3)
C45 Ru2 C43 67.7(3)
C48 Ru2 C43 36.2(3)
C46 Ru2 C43 80.4(3)
C44 Ru2 C43 37.7(3)
N4 Ru2 Cl2 85.39(14)
N3 Ru2 Cl2 86.58(13)
C47 Ru2 Cl2 150.7(2)
C45 Ru2 Cl2 123.3(2)
C48 Ru2 Cl2 113.2(2)
C46 Ru2 Cl2 160.6(2)
C44 Ru2 Cl2 94.74(19)
C43 Ru2 Cl2 90.4(2)
C9 N1 C1 117.1(5)
C9 N1 Ru1 116.1(3)
C1 N1 Ru1 126.8(4)
C12 N2 C8 116.8(4)
C12 N2 Ru1 127.1(4)
C8 N2 Ru1 116.1(3)
C39 N3 C31 118.0(5)
C39 N3 Ru2 115.2(4)
C31 N3 Ru2 126.8(4)
C38 N4 C42 119.1(6)
C38 N4 Ru2 115.0(4)
C42 N4 Ru2 125.9(5)
C5 O1 C6 62.0(4)
C36 O2 C35 61.4(4)
C2 C1 N1 121.5(6)
C1 C2 C3 121.6(6)
C4 C3 C2 118.2(6)
C3 C4 C9 117.7(6)
C3 C4 C5 123.4(5)
C9 C4 C5 118.8(5)
O1 C5 C4 115.5(5)
O1 C5 C6 59.5(4)
C4 C5 C6 119.3(5)
O1 C6 C7 114.1(5)
O1 C6 C5 58.4(4)
C7 C6 C5 118.5(5)
C8 C7 C10 117.1(5)
C8 C7 C6 119.6(5)
C10 C7 C6 123.4(5)
N2 C8 C7 124.3(5)
N2 C8 C9 113.8(4)
C7 C8 C9 121.6(5)
N1 C9 C4 123.7(5)
N1 C9 C8 115.4(5)
C4 C9 C8 120.8(5)
C11 C10 C7 119.8(5)
C10 C11 C12 119.3(5)
N2 C12 C11 122.6(5)
C14 C13 C18 117.8(6)
C14 C13 C19 121.8(7)
C18 C13 C19 120.4(7)
C14 C13 Ru1 70.2(4)
C18 C13 Ru1 70.6(3)
C19 C13 Ru1 128.9(4)
C13 C14 C15 121.5(6)
C13 C14 Ru1 73.0(4)
C15 C14 Ru1 69.6(3)
C16 C15 C14 121.3(6)
C16 C15 Ru1 73.3(4)
C14 C15 Ru1 72.0(4)
C15 C16 C17 116.9(5)
C15 C16 C20 124.5(7)
C17 C16 C20 118.5(6)
C15 C16 Ru1 69.5(3)
C17 C16 Ru1 69.9(3)
C20 C16 Ru1 128.0(4)
C18 C17 C16 121.6(6)
C18 C17 Ru1 72.4(3)
C16 C17 Ru1 71.8(3)
C17 C18 C13 120.9(6)
C17 C18 Ru1 70.4(3)
C13 C18 Ru1 72.0(3)
C21 C20 C16 114.9(6)
C21 C20 C22 112.3(7)
C16 C20 C22 108.8(5)
N3 C31 C32 121.7(6)
C33 C32 C31 119.1(7)
C32 C33 C34 120.7(6)
C33 C34 C39 117.1(6)
C33 C34 C35 124.5(7)
C39 C34 C35 118.4(6)
O2 C35 C36 59.4(5)
O2 C35 C34 114.6(5)
C36 C35 C34 119.0(6)
O2 C36 C37 115.5(5)
O2 C36 C35 59.3(5)
C37 C36 C35 119.6(6)
C40 C37 C38 117.7(7)
C40 C37 C36 123.6(7)
C38 C37 C36 118.7(7)
N4 C38 C37 122.9(6)
N4 C38 C39 115.8(5)
C37 C38 C39 120.9(6)
N3 C39 C34 123.3(6)
N3 C39 C38 114.9(5)
C34 C39 C38 121.5(6)
C41 C40 C37 118.9(7)
C40 C41 C42 122.0(8)
N4 C42 C41 119.3(7)
C48 C43 C44 118.8(7)
C48 C43 C49 123.2(9)
C44 C43 C49 118.0(9)
C48 C43 Ru2 70.7(4)
C44 C43 Ru2 70.8(4)
C49 C43 Ru2 128.5(5)
C45 C44 C43 119.7(8)
C45 C44 Ru2 70.4(4)
C43 C44 Ru2 71.4(4)
C46 C45 C44 121.5(8)
C46 C45 Ru2 71.7(4)
C44 C45 Ru2 72.3(4)
C47 C46 C45 117.8(7)
C47 C46 C50 123.5(9)
C45 C46 C50 118.6(8)
C47 C46 Ru2 69.8(4)
C45 C46 Ru2 71.0(4)
C50 C46 Ru2 127.5(5)
C46 C47 C48 121.1(8)
C46 C47 Ru2 72.7(4)
C48 C47 Ru2 72.0(4)
C43 C48 C47 121.1(8)
C43 C48 Ru2 73.2(4)
C47 C48 Ru2 69.9(4)
C52 C50 C51 114.1(8)
C52 C50 C46 115.4(8)
C51 C50 C46 107.7(7)
F3A B1 F2 121(2)
F3A B1 F1 115(2)
F2 B1 F1 110.9(13)
F3A B1 F3 82.5(14)
F2 B1 F3 112.1(13)
F1 B1 F3 112.4(12)
F3A B1 F2A 109.6(13)
F2 B1 F2A 108(2)
F1 B1 F2A 87.3(15)
F3 B1 F2A 30.8(15)
F3A B1 F4A 110.5(13)
F2 B1 F4A 99(2)
F1 B1 F4A 21.0(14)
F3 B1 F4A 133.3(14)
F2A B1 F4A 107.9(12)
F3A B1 F1A 112.1(13)
F2 B1 F1A 10(2)
F1 B1 F1A 120(2)
F3 B1 F1A 107.8(16)
F2A B1 F1A 109.0(12)
F4A B1 F1A 107.7(12)
F3A B1 F4 21.4(14)
F2 B1 F4 110.5(13)
F1 B1 F4 106.6(11)
F3 B1 F4 103.9(11)
F2A B1 F4 130.3(14)
F4A B1 F4 95.7(14)
F1A B1 F4 104.2(17)
F7 B2 F8 106.4(9)
F7 B2 F6 113.1(9)
F8 B2 F6 108.8(9)
F7 B2 F5 112.8(10)
F8 B2 F5 108.3(9)
F6 B2 F5 107.3(9)

loop_
_geom_bond_atom_site_label_1
_geom_bond_atom_site_label_2
_geom_bond_distance
Ru1 N1 2.076(5)
Ru1 N2 2.080(4)
Ru1 C15 2.143(6)
Ru1 C17 2.167(5)
Ru1 C14 2.175(6)
Ru1 C16 2.192(5)
Ru1 C18 2.192(6)
Ru1 C13 2.209(6)
Ru1 Cl1 2.3909(17)
Ru2 N4 2.086(5)
Ru2 N3 2.093(5)
Ru2 C47 2.149(7)
Ru2 C45 2.177(7)
Ru2 C48 2.177(7)
Ru2 C46 2.186(7)
Ru2 C44 2.201(7)
Ru2 C43 2.209(7)
Ru2 Cl2 2.3916(17)
N1 C9 1.333(7)
N1 C1 1.358(7)
N2 C12 1.342(6)
N2 C8 1.352(6)
N3 C39 1.346(7)
N3 C31 1.347(7)
N4 C38 1.341(7)
N4 C42 1.344(8)
O1 C5 1.431(8)
O1 C6 1.447(7)
O2 C36 1.440(9)
O2 C35 1.438(8)
C1 C2 1.343(9)
C2 C3 1.374(9)
C3 C4 1.370(8)
C4 C9 1.392(7)
C4 C5 1.467(9)
C5 C6 1.483(9)
C6 C7 1.461(8)
C7 C8 1.374(7)
C7 C10 1.393(8)
C8 C9 1.465(7)
C10 C11 1.362(8)
C11 C12 1.384(8)
C13 C14 1.383(9)
C13 C18 1.410(9)
C13 C19 1.504(8)
C14 C15 1.420(9)
C15 C16 1.386(9)
C16 C17 1.427(9)
C16 C20 1.518(8)
C17 C18 1.391(8)
C20 C21 1.495(10)
C20 C22 1.531(9)
C31 C32 1.394(9)
C32 C33 1.362(10)
C33 C34 1.380(9)
C34 C39 1.395(8)
C34 C35 1.468(9)
C35 C36 1.469(11)
C36 C37 1.461(10)
C37 C40 1.364(10)
C37 C38 1.394(8)
C38 C39 1.458(8)
C40 C41 1.363(11)
C41 C42 1.380(10)
C43 C48 1.361(11)
C43 C44 1.426(11)
C43 C49 1.510(10)
C44 C45 1.401(10)
C45 C46 1.396(11)
C46 C47 1.393(11)
C46 C50 1.541(10)
C47 C48 1.414(11)
C50 C52 1.510(12)
C50 C51 1.514(10)
B1 F3A 1.336(15)
B1 F2 1.342(14)
B1 F1 1.356(14)
B1 F3 1.356(13)
B1 F2A 1.365(15)
B1 F4A 1.372(13)
B1 F1A 1.378(13)
B1 F4 1.423(13)
B2 F7 1.290(10)
B2 F8 1.322(10)
B2 F6 1.324(10)
B2 F5 1.326(12)
